data_2022965
loop_
_publ_author_name
'Upmann, Daniel'
'Jones, Peter G.'
'Bockfeld, Dirk'
'T&#xe2;rcoveanu, Eliza'

_publ_section_title
;
 Crystal structures of sixteen phosphane chalcogenide complexes of gold(I)
 chloride, bromide and iodide.
;
_journal_coeditor_code YZ2044
_journal_issue 'Pt 1'
_journal_name_full 'Acta crystallographica. Section E, Crystallographic communications'
_journal_page_first 34
_journal_page_last 49
_journal_paper_doi 10.1107/S2056989023010459
_journal_volume 80
_journal_year 2024
_chemical_formula_iupac '[Au Cl (C9 H21 P S)]'
_chemical_formula_moiety 'C9 H21 Au Cl P S'
_chemical_formula_sum 'C9 H21 Au Cl P S'
_chemical_formula_weight 424.70
_chemical_name_systematic
;
Chlorido(tripropylphosphane sulfide-\k<i>S</i>)gold
;
_space_group_crystal_system monoclinic
_space_group_IT_number 14
_space_group_name_Hall '-P 2yn'
_space_group_name_H-M_alt 'P 1 21/n 1'
_atom_sites_solution_hydrogens geom
_atom_sites_solution_primary direct
_atom_sites_solution_secondary difmap
_audit_creation_method SHELXL-2019/3
_cell_angle_alpha 90
_cell_angle_beta 97.004(2)
_cell_angle_gamma 90
_cell_formula_units_Z 4
_cell_length_a 8.05892(17)
_cell_length_b 11.1342(2)
_cell_length_c 15.0596(4)
_cell_measurement_reflns_used 14045
_cell_measurement_temperature 100(2)
_cell_measurement_theta_max 30.8176
_cell_measurement_theta_min 2.2763
_cell_volume 1341.21(5)
_computing_cell_refinement
;
CrysAlisPro, Version 1.171.35.21 (Rigaku OD, 2020)
;
_computing_data_collection
;
CrysAlisPro, Version 1.171.35.21 (Rigaku OD, 2020)
;
_computing_data_reduction
;
CrysAlisPro, Version 1.171.35.21 (Rigaku OD, 2020)
;
_computing_molecular_graphics
;
Bruker XP (Bruker, 1998)
;
_computing_publication_material
;
SHELXL-2019/3 (Sheldrick, 2015)
;
_computing_structure_refinement
;
SHELXL-2019/3 (Sheldrick, 2015)
;
_computing_structure_solution
;
SHELXS-97 (Sheldrick, 2008)
;
_diffrn_ambient_temperature 100(2)
_diffrn_detector_area_resol_mean 16.1419
_diffrn_measured_fraction_theta_full 0.992
_diffrn_measured_fraction_theta_max 0.955
_diffrn_measurement_device_type 'Oxford Diffraction Xcalibur, Eos'
_diffrn_measurement_method '\w scan'
_diffrn_radiation_type MoK\a
_diffrn_radiation_wavelength 0.71073
_diffrn_reflns_av_R_equivalents 0.0286
_diffrn_reflns_av_unetI/netI 0.0151
_diffrn_reflns_limit_h_max 11
_diffrn_reflns_limit_h_min -11
_diffrn_reflns_limit_k_max 15
_diffrn_reflns_limit_k_min -15
_diffrn_reflns_limit_l_max 20
_diffrn_reflns_limit_l_min -20
_diffrn_reflns_number 39799
_diffrn_reflns_theta_full 30.000
_diffrn_reflns_theta_max 30.887
_diffrn_reflns_theta_min 2.281
_diffrn_source 'fine-focus sealed tube'
_exptl_absorpt_coefficient_mu 11.404
_exptl_absorpt_correction_T_max 1.00000
_exptl_absorpt_correction_T_min 0.38863
_exptl_absorpt_correction_type multi-scan
_exptl_absorpt_process_details
;
CrysAlisPro, Version 1.171.35.21 (Rigaku OD, 2020)
;
_exptl_crystal_colour colourless
_exptl_crystal_density_diffrn 2.103
_exptl_crystal_density_method 'not measured'
_exptl_crystal_description block
_exptl_crystal_F_000 808
_exptl_crystal_size_max 0.4
_exptl_crystal_size_mid 0.2
_exptl_crystal_size_min 0.2
_refine_diff_density_max 1.327
_refine_diff_density_min -0.754
_refine_ls_extinction_coef 0.00169(5)
_refine_ls_extinction_expression Fc^*^=kFc[1+0.001xFc^2^\l^3^/sin(2\q)]^-1/4^
_refine_ls_extinction_method
;
SHELXL-2019/3 (Sheldrick, 2015)
;
_refine_ls_goodness_of_fit_ref 1.077
_refine_ls_hydrogen_treatment constr
_refine_ls_matrix_type full
_refine_ls_number_parameters 125
_refine_ls_number_reflns 4047
_refine_ls_number_restraints 0
_refine_ls_restrained_S_all 1.077
_refine_ls_R_factor_all 0.0191
_refine_ls_R_factor_gt 0.0148
_refine_ls_shift/su_max 0.002
_refine_ls_shift/su_mean 0.000
_refine_ls_structure_factor_coef Fsqd
_refine_ls_weighting_details 'w=1/[\s^2^(Fo^2^)+(0.0111P)^2^+0.8830P] where P=(Fo^2^+2Fc^2^)/3'
_refine_ls_weighting_scheme calc
_refine_ls_wR_factor_gt 0.0301
_refine_ls_wR_factor_ref 0.0315
_reflns_number_gt 3612
_reflns_number_total 4047
_reflns_threshold_expression 'I > 2\s(I)'
_cod_data_source_file yz2044sup1.cif
_cod_data_source_block 1a
_cod_depositor_comments 'Adding full bibliography for 2022965--2022980.cif.'
_cod_original_sg_symbol_H-M 'P 21/n'
_cod_database_code 2022965
_cod_database_fobs_code 2022965
_shelx_space_group_comment
;
The symmetry employed for this shelxl refinement is uniquely defined
by the following loop, which should always be used as a source of
symmetry information in preference to the above space-group names.
They are only intended as comments.
;
_shelx_estimated_absorpt_t_min 0.092
_shelx_estimated_absorpt_t_max 0.209

loop_
_space_group_symop_operation_xyz
'x, y, z'
'-x+1/2, y+1/2, -z+1/2'
'-x, -y, -z'
'x-1/2, -y-1/2, z-1/2'

loop_
_atom_site_type_symbol
_atom_site_label
_atom_site_fract_x
_atom_site_fract_y
_atom_site_fract_z
_atom_site_U_iso_or_equiv
_atom_site_adp_type
_atom_site_calc_flag
_atom_site_occupancy
_atom_site_disorder_assembly
_atom_site_disorder_group
Au Au1 0.50329(2) 0.50334(2) 0.30141(2) 0.01432(3) Uani d 1 . .
Cl Cl1 0.30499(6) 0.47296(4) 0.18188(3) 0.02028(9) Uani d 1 . .
P P1 0.78099(5) 0.68964(4) 0.42190(3) 0.01098(9) Uani d 1 . .
S S1 0.69932(6) 0.51693(4) 0.42283(4) 0.01897(10) Uani d 1 . .
C C1 0.9200(2) 0.70619(16) 0.52682(12) 0.0147(3) Uani d 1 . .
H H1 1.000594 0.637699 0.528670 0.018 Uiso calc 1 . .
C C2 0.6047(2) 0.79477(16) 0.40785(13) 0.0154(4) Uani d 1 . .
H H2 0.542816 0.777882 0.347485 0.018 Uiso calc 1 . .
C C3 0.9086(2) 0.71884(17) 0.33196(12) 0.0153(3) Uani d 1 . .
H H3 0.955630 0.801612 0.341415 0.018 Uiso calc 1 . .
C C11 1.0268(2) 0.82109(18) 0.53105(13) 0.0194(4) Uani d 1 . .
H H11A 0.955951 0.890946 0.538644 0.029 Uiso calc 1 . .
H H11B 1.077490 0.829499 0.475430 0.029 Uiso calc 1 . .
H H11C 1.115123 0.815969 0.581775 0.029 Uiso calc 1 . .
C C12 0.8306(3) 0.69331(19) 0.61062(13) 0.0223(4) Uani d 1 . .
H H12A 0.912987 0.675916 0.662427 0.033 Uiso calc 1 . .
H H12B 0.749564 0.627477 0.602008 0.033 Uiso calc 1 . .
H H12C 0.772311 0.768311 0.620949 0.033 Uiso calc 1 . .
C C21 0.4790(3) 0.7753(2) 0.47522(16) 0.0287(5) Uani d 1 . .
H H21A 0.527202 0.804115 0.534274 0.043 Uiso calc 1 . .
H H21B 0.453446 0.689493 0.478704 0.043 Uiso calc 1 . .
H H21C 0.376102 0.819815 0.455734 0.043 Uiso calc 1 . .
C C22 0.6600(3) 0.92622(17) 0.40615(16) 0.0264(5) Uani d 1 . .
H H22A 0.562907 0.977030 0.386965 0.040 Uiso calc 1 . .
H H22B 0.743040 0.935382 0.364215 0.040 Uiso calc 1 . .
H H22C 0.709377 0.950386 0.466181 0.040 Uiso calc 1 . .
C C31 1.0567(3) 0.6320(2) 0.33596(15) 0.0286(5) Uani d 1 . .
H H31A 1.015170 0.550101 0.324260 0.043 Uiso calc 1 . .
H H31B 1.121047 0.635606 0.395463 0.043 Uiso calc 1 . .
H H31C 1.128551 0.654776 0.290711 0.043 Uiso calc 1 . .
C C32 0.8074(3) 0.71657(18) 0.23950(13) 0.0217(4) Uani d 1 . .
H H32A 0.882117 0.729766 0.193739 0.033 Uiso calc 1 . .
H H32B 0.722677 0.780119 0.235633 0.033 Uiso calc 1 . .
H H32C 0.752369 0.638374 0.229744 0.033 Uiso calc 1 . .

loop_
_atom_site_aniso_label
_atom_site_aniso_U_11
_atom_site_aniso_U_22
_atom_site_aniso_U_33
_atom_site_aniso_U_12
_atom_site_aniso_U_13
_atom_site_aniso_U_23
Au1 0.01461(4) 0.01095(4) 0.01748(5) -0.00199(2) 0.00225(3) -0.00205(2)
Cl1 0.0205(2) 0.0221(2) 0.0179(2) -0.00076(18) 0.00087(17) -0.00512(18)
P1 0.0115(2) 0.0092(2) 0.0119(2) 0.00053(15) -0.00008(16) 0.00056(16)
S1 0.0207(2) 0.0102(2) 0.0243(3) -0.00212(16) -0.00425(19) 0.00323(17)
C1 0.0154(8) 0.0151(8) 0.0130(9) 0.0007(6) -0.0006(7) 0.0023(7)
C2 0.0125(8) 0.0132(8) 0.0202(10) 0.0022(6) 0.0012(7) 0.0030(7)
C3 0.0164(9) 0.0172(9) 0.0125(9) -0.0015(7) 0.0030(7) -0.0014(7)
C11 0.0193(9) 0.0250(10) 0.0129(9) -0.0077(8) -0.0016(7) -0.0005(8)
C12 0.0275(10) 0.0261(10) 0.0128(9) -0.0061(8) 0.0007(8) 0.0034(8)
C21 0.0218(10) 0.0305(12) 0.0362(13) 0.0098(8) 0.0134(9) 0.0098(10)
C22 0.0209(10) 0.0130(9) 0.0453(14) 0.0032(7) 0.0036(9) 0.0021(9)
C31 0.0246(11) 0.0361(12) 0.0269(12) 0.0100(9) 0.0098(9) -0.0014(9)
C32 0.0291(10) 0.0229(10) 0.0130(9) -0.0063(8) 0.0017(8) -0.0014(7)

loop_
_atom_type_symbol
_atom_type_description
_atom_type_scat_dispersion_real
_atom_type_scat_dispersion_imag
_atom_type_scat_source
C C 0.0033 0.0016 'International Tables Vol C Tables 4.2.6.8 and 6.1.1.4'
H H 0.0000 0.0000 'International Tables Vol C Tables 4.2.6.8 and 6.1.1.4'
P P 0.1023 0.0942 'International Tables Vol C Tables 4.2.6.8 and 6.1.1.4'
S S 0.1246 0.1234 'International Tables Vol C Tables 4.2.6.8 and 6.1.1.4'
Cl Cl 0.1484 0.1585 'International Tables Vol C Tables 4.2.6.8 and 6.1.1.4'
Au Au -2.0133 8.8022 'International Tables Vol C Tables 4.2.6.8 and 6.1.1.4'

loop_
_geom_angle_atom_site_label_1
_geom_angle_atom_site_label_2
_geom_angle_atom_site_label_3
_geom_angle_site_symmetry_1
_geom_angle_site_symmetry_3
_geom_angle
_geom_angle_publ_flag
S1 Au1 Cl1 . . 175.217(16) y
C3 P1 C1 . . 106.34(8) y
C3 P1 C2 . . 107.41(9) y
C1 P1 C2 . . 114.79(9) y
C3 P1 S1 . . 112.67(6) y
C1 P1 S1 . . 104.69(6) y
C2 P1 S1 . . 110.96(6) y
P1 S1 Au1 . . 104.56(2) y
C12 C1 C11 . . 111.10(16) ?
C12 C1 P1 . . 113.67(13) ?
C11 C1 P1 . . 113.55(13) ?
C12 C1 H1 . . 105.9 ?
C11 C1 H1 . . 105.9 ?
P1 C1 H1 . . 105.9 ?
C22 C2 C21 . . 111.30(17) ?
C22 C2 P1 . . 112.91(13) ?
C21 C2 P1 . . 113.48(13) ?
C22 C2 H2 . . 106.2 ?
C21 C2 H2 . . 106.2 ?
P1 C2 H2 . . 106.2 ?
C32 C3 C31 . . 110.65(16) ?
C32 C3 P1 . . 112.77(13) ?
C31 C3 P1 . . 111.41(14) ?
C32 C3 H3 . . 107.2 ?
C31 C3 H3 . . 107.2 ?
P1 C3 H3 . . 107.2 ?
C1 C11 H11A . . 109.5 ?
C1 C11 H11B . . 109.5 ?
H11A C11 H11B . . 109.5 ?
C1 C11 H11C . . 109.5 ?
H11A C11 H11C . . 109.5 ?
H11B C11 H11C . . 109.5 ?
C1 C12 H12A . . 109.5 ?
C1 C12 H12B . . 109.5 ?
H12A C12 H12B . . 109.5 ?
C1 C12 H12C . . 109.5 ?
H12A C12 H12C . . 109.5 ?
H12B C12 H12C . . 109.5 ?
C2 C21 H21A . . 109.5 ?
C2 C21 H21B . . 109.5 ?
H21A C21 H21B . . 109.5 ?
C2 C21 H21C . . 109.5 ?
H21A C21 H21C . . 109.5 ?
H21B C21 H21C . . 109.5 ?
C2 C22 H22A . . 109.5 ?
C2 C22 H22B . . 109.5 ?
H22A C22 H22B . . 109.5 ?
C2 C22 H22C . . 109.5 ?
H22A C22 H22C . . 109.5 ?
H22B C22 H22C . . 109.5 ?
C3 C31 H31A . . 109.5 ?
C3 C31 H31B . . 109.5 ?
H31A C31 H31B . . 109.5 ?
C3 C31 H31C . . 109.5 ?
H31A C31 H31C . . 109.5 ?
H31B C31 H31C . . 109.5 ?
C3 C32 H32A . . 109.5 ?
C3 C32 H32B . . 109.5 ?
H32A C32 H32B . . 109.5 ?
C3 C32 H32C . . 109.5 ?
H32A C32 H32C . . 109.5 ?
H32B C32 H32C . . 109.5 ?

loop_
_geom_bond_atom_site_label_1
_geom_bond_atom_site_label_2
_geom_bond_site_symmetry_2
_geom_bond_distance
_geom_bond_publ_flag
Au1 S1 . 2.2711(5) y
Au1 Cl1 . 2.2820(5) y
P1 C3 . 1.8269(18) ?
P1 C1 . 1.8312(19) ?
P1 C2 . 1.8330(18) ?
P1 S1 . 2.0332(6) y
C1 C12 . 1.534(3) ?
C1 C11 . 1.539(3) ?
C1 H1 . 1.0000 ?
C2 C22 . 1.531(3) ?
C2 C21 . 1.534(3) ?
C2 H2 . 1.0000 ?
C3 C32 . 1.526(3) ?
C3 C31 . 1.531(3) ?
C3 H3 . 1.0000 ?
C11 H11A . 0.9800 ?
C11 H11B . 0.9800 ?
C11 H11C . 0.9800 ?
C12 H12A . 0.9800 ?
C12 H12B . 0.9800 ?
C12 H12C . 0.9800 ?
C21 H21A . 0.9800 ?
C21 H21B . 0.9800 ?
C21 H21C . 0.9800 ?
C22 H22A . 0.9800 ?
C22 H22B . 0.9800 ?
C22 H22C . 0.9800 ?
C31 H31A . 0.9800 ?
C31 H31B . 0.9800 ?
C31 H31C . 0.9800 ?
C32 H32A . 0.9800 ?
C32 H32B . 0.9800 ?
C32 H32C . 0.9800 ?

loop_
_geom_hbond_atom_site_label_D
_geom_hbond_atom_site_label_H
_geom_hbond_atom_site_label_A
_geom_hbond_site_symmetry_A
_geom_hbond_distance_DH
_geom_hbond_distance_HA
_geom_hbond_distance_DA
_geom_hbond_angle_DHA
_geom_hbond_publ_flag
C32 H32C Au1 . 0.98 2.83 3.615(2) 138.2 yes
C3 H3 Cl1 2_655 1.00 2.77 3.6734(19) 151.1 yes
C12 H12B Au1 3_666 0.98 3.02 3.8290(19) 140.9 yes
C1 H1 S1 3_766 1.00 2.99 3.9487(19) 161.9 yes

loop_
_geom_torsion_atom_site_label_1
_geom_torsion_atom_site_label_2
_geom_torsion_atom_site_label_3
_geom_torsion_atom_site_label_4
_geom_torsion_site_symmetry_1
_geom_torsion_site_symmetry_2
_geom_torsion_site_symmetry_3
_geom_torsion_site_symmetry_4
_geom_torsion
_geom_torsion_publ_flag
C3 P1 S1 Au1 . . . . -71.54(7) y
C1 P1 S1 Au1 . . . . 173.32(6) y
C2 P1 S1 Au1 . . . . 48.95(7) y
C3 P1 C1 C12 . . . . 175.97(14) ?
C2 P1 C1 C12 . . . . 57.35(16) ?
S1 P1 C1 C12 . . . . -64.55(14) ?
C3 P1 C1 C11 . . . . 47.67(15) ?
C2 P1 C1 C11 . . . . -70.95(15) ?
S1 P1 C1 C11 . . . . 167.15(12) ?
C3 P1 C2 C22 . . . . -56.09(17) ?
C1 P1 C2 C22 . . . . 61.92(17) ?
S1 P1 C2 C22 . . . . -179.64(13) ?
C3 P1 C2 C21 . . . . 176.07(15) ?
C1 P1 C2 C21 . . . . -65.92(17) ?
S1 P1 C2 C21 . . . . 52.51(16) ?
C1 P1 C3 C32 . . . . -176.22(13) ?
C2 P1 C3 C32 . . . . -52.86(15) ?
S1 P1 C3 C32 . . . . 69.64(14) ?
C1 P1 C3 C31 . . . . 58.65(16) ?
C2 P1 C3 C31 . . . . -177.99(14) ?
S1 P1 C3 C31 . . . . -55.49(15) ?
